data_7708718
loop_
_publ_author_name
'P\'o\/lrolniczak, Aleksandra'
'Sobczak, Szymon'
'Nikolayenko, Varvara'
'Barbour, Len'
'Katrusiak, Andrzej'

_publ_section_title
;
 Solvent-controlled elongation and mechanochemical strain in a
 metal-organic framework
;
_journal_name_full 'Dalton Transactions'
_journal_paper_doi 10.1039/D1DT01937F
_journal_year 2021
_chemical_absolute_configuration unk
_chemical_formula_moiety 'C39 H24 F6 N2 O4 S2 Zn'
_chemical_formula_sum 'C39 H24 F6 N2 O4 S2 Zn'
_chemical_formula_weight 828.09
_chemical_name_common DMOF
_chemical_name_systematic 1,2-bis(2-ethyl-5-phenyl-3-thienyl)perfluorocyclopentene
_space_group_crystal_system orthorhombic
_space_group_IT_number 19
_space_group_name_Hall 'P 2ac 2ab'
_space_group_name_H-M_alt 'P 21 21 21'
_atom_sites_solution_hydrogens geom
_atom_sites_solution_primary direct
_audit_creation_date 2018-11-13
_audit_creation_method
;
Olex2 1.2
(compiled 2018.05.29 svn.r3508 for OlexSys, GUI svn.r5506)
;
_audit_update_record
;
2019-09-30 deposited with the CCDC.	2021-11-02 downloaded from the CCDC.
;
_cell_angle_alpha 90
_cell_angle_beta 90
_cell_angle_gamma 90
_cell_formula_units_Z 4
_cell_length_a 6.9346(16)
_cell_length_b 25.153(13)
_cell_length_c 28.98(2)
_cell_measurement_reflns_used 781
_cell_measurement_temperature 293
_cell_measurement_theta_max 15.2620
_cell_measurement_theta_min 3.9300
_cell_volume 5055(5)
_computing_cell_refinement 'CrysAlisPro 1.171.39.43a (Rigaku OD, 2018)'
_computing_data_collection 'CrysAlisPro 1.171.39.43a (Rigaku OD, 2018)'
_computing_data_reduction 'CrysAlisPro 1.171.39.43a (Rigaku OD, 2018)'
_computing_molecular_graphics 'Olex2 (Dolomanov et al., 2009)'
_computing_publication_material 'Olex2 (Dolomanov et al., 2009)'
_computing_structure_refinement 'ShelXL (Sheldrick, 2015)'
_computing_structure_solution 'ShelXS (Sheldrick, 2008)'
_diffrn_ambient_temperature 293
_diffrn_detector 'CCD plate'
_diffrn_detector_area_resol_mean 16.2413
_diffrn_detector_type Eos
_diffrn_measured_fraction_theta_full 0.731
_diffrn_measured_fraction_theta_max 0.730
_diffrn_measurement_details
;
 Data were collected at room temperature and pressure of 0.40(2) GPa
 (400000 kPa).
 Pressure was determined by monitoring the shift of the ruby R1-fluorescence line.

List of Runs (angles in degrees, time in seconds):

  # Type    Start    End  Width  t~exp~   \w     \q     \k     \f   Frames
#--------------------------------------------------------------------------
  1  \f    -35.00  19.75   0.75   35.00   0.00 -30.00   0.00    --    73
  2  \f    140.00 200.00   0.75   35.00   0.00 -30.00   0.00    --    80
  3  \f    160.00 217.00   0.75   35.00   0.00  30.00   0.00    --    76
  4  \f    -20.00  34.75   0.75   35.00   0.00  30.00   0.00    --    73
  5  \w    -24.00  24.00   0.75   35.00    --   30.00  39.46 -12.90   64
  6  \w    -24.00  24.00   0.75   35.00    --   30.00  39.46 167.10   64
  7  \w    -50.00  10.00   0.75   35.00    --  -30.00  39.46 167.10   80
  8  \w    -50.00  10.00   0.75   35.00    --  -30.00  39.46 -12.90   80
  9  \w    -64.00  -8.50   0.75   35.00    --  -30.00  81.40 -28.90   74
 10  \w    -64.00  -8.50   0.75   35.00    --  -30.00  81.40 151.10   74
 11  \w    -19.00   8.00   0.75   35.00    --   30.00  81.40 151.10   36
 12  \w    -19.00   8.00   0.75   35.00    --   30.00  81.40 -28.90   36
 13  \w    -43.00 -21.25   0.75   35.00    --   30.00 134.60 -56.90   29
 14  \w    -43.00 -21.25   0.75   35.00    --   30.00 134.60 123.10   29
 15  \w    -90.00 -36.00   0.75   35.00    --  -30.00 134.60 123.10   72
 16  \w    -90.00 -72.00   0.75   35.00    --  -30.00 134.60 -56.90   24
;
_diffrn_measurement_device 'four-circle diffractometer'
_diffrn_measurement_device_type 'Xcalibur, Eos'
_diffrn_measurement_method '\w and \f scans'
_diffrn_orient_matrix_type 'CrysAlisPro convention (1999,Acta A55,543-557)'
_diffrn_orient_matrix_UB_11 -0.0105084000
_diffrn_orient_matrix_UB_12 -0.0186997000
_diffrn_orient_matrix_UB_13 -0.0180937000
_diffrn_orient_matrix_UB_21 -0.0598238000
_diffrn_orient_matrix_UB_22 -0.0158472000
_diffrn_orient_matrix_UB_23 0.0143440000
_diffrn_orient_matrix_UB_31 -0.0824748000
_diffrn_orient_matrix_UB_32 0.0139130000
_diffrn_orient_matrix_UB_33 -0.0080538000
_diffrn_radiation_monochromator graphite
_diffrn_radiation_probe x-ray
_diffrn_radiation_type MoK\a
_diffrn_radiation_wavelength 0.71073
_diffrn_reflns_av_R_equivalents 0.2726
_diffrn_reflns_av_unetI/netI 0.1455
_diffrn_reflns_Laue_measured_fraction_full 0.731
_diffrn_reflns_Laue_measured_fraction_max 0.730
_diffrn_reflns_limit_h_max 4
_diffrn_reflns_limit_h_min -4
_diffrn_reflns_limit_k_max 15
_diffrn_reflns_limit_k_min -15
_diffrn_reflns_limit_l_max 17
_diffrn_reflns_limit_l_min -17
_diffrn_reflns_number 8705
_diffrn_reflns_point_group_measured_fraction_full 0.758
_diffrn_reflns_point_group_measured_fraction_max 0.758
_diffrn_reflns_theta_full 13.583
_diffrn_reflns_theta_max 13.583
_diffrn_reflns_theta_min 4.065
_diffrn_source 'fine-focus sealed X-ray tube'
_diffrn_source_type 'Enhance (Mo) X-ray Source'
_exptl_absorpt_coefficient_mu 0.622
_exptl_absorpt_correction_T_max 0.435
_exptl_absorpt_correction_T_min 0.257
_exptl_absorpt_correction_type gaussian
_exptl_absorpt_process_details
;
CrysAlisPro 1.171.39.43a (Rigaku Oxford Diffraction, 2018)
Numerical absorption correction based on gaussian integration over
			a multifaceted crystal model (Absorb Angel (2004) J. Appl. Cryst. 37:486-492)
;
_exptl_crystal_colour 'clear light pink'
_exptl_crystal_colour_lustre clear
_exptl_crystal_colour_modifier light
_exptl_crystal_colour_primary pink
_exptl_crystal_density_diffrn 1.088
_exptl_crystal_description plate
_exptl_crystal_F_000 1680
_exptl_crystal_preparation 'mounted in a diamond-anvil cell '
_exptl_crystal_size_max 0.308
_exptl_crystal_size_mid 0.215
_exptl_crystal_size_min 0.125
_refine_diff_density_max 0.239
_refine_diff_density_min -0.256
_refine_diff_density_rms 0.057
_refine_ls_abs_structure_details
;
 Flack x determined using 220 quotients [(I+)-(I-)]/[(I+)+(I-)]
 (Parsons, Flack and Wagner, Acta Cryst. B69 (2013) 249-259).
;
_refine_ls_abs_structure_Flack 0.05(6)
_refine_ls_extinction_method none
_refine_ls_goodness_of_fit_ref 1.397
_refine_ls_hydrogen_treatment constr
_refine_ls_matrix_type full
_refine_ls_number_parameters 414
_refine_ls_number_reflns 1171
_refine_ls_number_restraints 485
_refine_ls_restrained_S_all 1.125
_refine_ls_R_factor_all 0.0734
_refine_ls_R_factor_gt 0.1125
_refine_ls_shift/su_max 0
_refine_ls_shift/su_mean 0
_refine_ls_structure_factor_coef Fsqd
_refine_ls_weighting_details 'w=1/[\s^2^(Fo^2^)+(0.2000P)^2^] where P=(Fo^2^+2Fc^2^)/3'
_refine_ls_weighting_scheme calc
_refine_ls_wR_factor_gt 0.2978
_refine_ls_wR_factor_ref 0.3413
_reflns_Friedel_coverage 0.682
_reflns_Friedel_fraction_full 0.802
_reflns_Friedel_fraction_max 0.802
_reflns_number_gt 814
_reflns_number_total 1171
_reflns_threshold_expression 'I > 2\s(I)'
_cod_data_source_file d1dt01937f2.cif
_cod_data_source_block DMOF_0_40_GPa_Gly
_cod_database_code 7708718
_shelx_shelxl_version_number 2017/1
_chemical_oxdiff_formula C39H25F6N2O4S2Zn
_shelx_space_group_comment
;
The symmetry employed for this shelxl refinement is uniquely defined
by the following loop, which should always be used as a source of
symmetry information in preference to the above space-group names.
They are only intended as comments.
;
_shelx_estimated_absorpt_t_max 0.940
_shelx_estimated_absorpt_t_min 0.746
_exptl_oxdiff_absorpt_process_details
;
Gaussian integration over a grid
of 16 x 16 x 16 points =  4096 total grid points
  Based upon method of Burnham (1966)

 Data corrected for diamond-anvil cell absorption
 Note that exptl_absorpt_correction_tmin and _tmax
 the total correction factors applied to the intensities
 The individual factors are: 
         range of dac transmission factors (min-max)      0.385     0.454
         range of gasket transmission (min-max)           0.665     1.000
         range of P media transmission (min-max)          0.997     0.998

 thickness of diamond anvil 1: 19.500 mm, mu =  0.0202 mm-1
       thickness of platten 1:  0.000 mm, mu =  0.0000 mm-1

 thickness of diamond anvil 2: 19.500 mm, mu =  0.0202 mm-1
       thickness of platten 2:  0.000 mm, mu =  0.0000 mm-1

    Gasket shadowing corrections were made based upon
    Gasket thickness = 280.0 microns, radius = 230.0 microns
    Gasket absorption coeff =        21.00 mm-1
    REFLECTION WAS CONSIDERED TOTALLY OBSCURED IF 
 FRACTION CRYSTAL ILLUMINATED WAS LESS THAN 0.00

    Absorption coeff of pressure medium =   0.01 mm-1
;
_reflns_odcompleteness_completeness 65.63
_reflns_odcompleteness_iscentric 1
_reflns_odcompleteness_theta 15.83
_olex2_refinement_description
;
1. Fixed Uiso
 At 1.2 times of:
  All C(H) groups
 At 1.5 times of:
  All C(H,H,H) groups
2. Restrained distances
 C8-C11
 1.42 with sigma of 0.01
 C15-C16
 1.43 with sigma of 0.01
 C26-C27
 1.45 with sigma of 0.01
 O2-C27 \\sim C27-O1
 with sigma of 0.02
 C36-O4 \\sim O4-O3
 with sigma of 0.02
3. Uiso/Uaniso restraints and constraints
Uanis(C14) \\sim Ueq: with sigma of 0.001 and sigma for terminal atoms of 0.002
Uanis(C14) \\sim Ueq, Uanis(C10) \\sim Ueq, Uanis(C16) \\sim Ueq, Uanis(O1)
\\sim Ueq, Uanis(C8) \\sim Ueq, Uanis(C23) \\sim Ueq, Uanis(C37) \\sim Ueq,
Uanis(C2) \\sim Ueq, Uanis(C24) \\sim Ueq, Uanis(C38) \\sim Ueq, Uanis(C36)
\\sim Ueq: with sigma of 0.001 and sigma for terminal atoms of 0.002
Uanis(C12) \\sim Ueq, Uanis(C13) \\sim Ueq, Uanis(C4) \\sim Ueq, Uanis(C33)
\\sim Ueq, Uanis(C39) \\sim Ueq, Uanis(C32) \\sim Ueq: with sigma of 0.01 and
sigma for terminal atoms of 0.02
Uanis(C30) \\sim Ueq: with sigma of 0.01 and sigma for terminal atoms of 0.02
Uanis(C6) \\sim Ueq: with sigma of 0.01 and sigma for terminal atoms of 0.02
Uanis(C29) \\sim Ueq: with sigma of 0.001 and sigma for terminal atoms of 0.002
Uanis(C34) \\sim Ueq, Uanis(C36) \\sim Ueq: with sigma of 0.001 and sigma for
terminal atoms of 0.002
Uanis(C5) \\sim Ueq: with sigma of 0.001 and sigma for terminal atoms of 0.002
Uanis(Zn01) \\sim Ueq: with sigma of 0.01 and sigma for terminal atoms of 0.02
Uanis(C1) \\sim Ueq: with sigma of 0.001 and sigma for terminal atoms of 0.002
Uanis(C15) \\sim Ueq: with sigma of 0.001 and sigma for terminal atoms of 0.002
Uanis(C18) \\sim Ueq, Uanis(Zn01) \\sim Ueq: with sigma of 0.01 and sigma for
terminal atoms of 0.02
Uanis(O2) \\sim Ueq: with sigma of 0.01 and sigma for terminal atoms of 0.02
Uanis(C9) \\sim Ueq, Uanis(C28) \\sim Ueq: with sigma of 0.001 and sigma for
terminal atoms of 0.002
Uanis(C19) \\sim Ueq: with sigma of 0.01 and sigma for terminal atoms of 0.02
4. Rigid body (RIGU) restrains
 C24, N2, C23, C22, C21, C25
 with sigma for 1-2 distances of 0.004 and sigma for 1-3 distances of 0.004
 C19, C16, C17, C18, S2, C20
 with sigma for 1-2 distances of 0.004 and sigma for 1-3 distances of 0.004
 C14, C13, C12, C11, C15
 with sigma for 1-2 distances of 0.004 and sigma for 1-3 distances of 0.004
 C8, C7, C6, S1, C9, C10
 with sigma for 1-2 distances of 0.004 and sigma for 1-3 distances of 0.004
 C2, C1, N1, C5, C4, C3
 with sigma for 1-2 distances of 0.004 and sigma for 1-3 distances of 0.004
 C32, C31, C30, C29, C28, C27, C26, O2, O1
 with sigma for 1-2 distances of 0.004 and sigma for 1-3 distances of 0.004
 C39, C38, C36, C35, C34, C33, C37, O4, O3
 with sigma for 1-2 distances of 0.004 and sigma for 1-3 distances of 0.004
5.a Aromatic/amide H refined with riding coordinates:
 C17(H17), C7(H7), C32(H32), C31(H31), C29(H29), C28(H28), C2(H2), C1(H1),
 C5(H5), C4(H4), C22(H22), C25(H25), C24(H24), C23(H23), C35(H35), C34(H34),
 C39(H39), C38(H38)
5.b Fitted pentagon refined as free rotating group:
 S2(C18,C17,C16,C19), C15(C14,C13,C12,C11), C9(C8,C7,C6,S1)
5.c Fitted hexagon refined as free rotating group:
 C27(C32,C31,C30,C29,C28), C3(C2,C1,N1,C5,C4), C22(C21,C25,C24,N2,C23),
 C36(C35,C34,C33,C39,C38)
5.d Idealised Me refined as rotating group:
 C20(H20A,H20B,H20C), C10(H10A,H10B,H10C)
;
_olex2_submission_special_instructions 'No special instructions were received'
_oxdiff_exptl_absorpt_empirical_details
;
Empirical correction (ABSPACK) includes:
- Absorption correction using spherical harmonics
- Frame scaling
- Detector area scaling
- B-factor correction
;
_oxdiff_exptl_absorpt_empirical_full_max 4.226
_oxdiff_exptl_absorpt_empirical_full_min 0.533

loop_
_space_group_symop_operation_xyz
'x, y, z'
'-x+1/2, -y, z+1/2'
'x+1/2, -y+1/2, -z'
'-x, y+1/2, -z+1/2'

loop_
_atom_site_label
_atom_site_type_symbol
_atom_site_fract_x
_atom_site_fract_y
_atom_site_fract_z
_atom_site_U_iso_or_equiv
_atom_site_adp_type
_atom_site_occupancy
_atom_site_site_symmetry_order
_atom_site_calc_flag
_atom_site_refinement_flags_posn
_atom_site_refinement_flags_adp
_atom_site_refinement_flags_occupancy
_atom_site_disorder_assembly
_atom_site_disorder_group
Zn01 Zn 0.4156(17) 0.4546(6) 0.2607(5) 0.148(7) Uani 1 1 d . U . . .
S2 S -0.047(4) 0.4903(11) 0.6257(11) 0.159(14) Uani 1 1 d . U . . .
C18 C -0.190(7) 0.460(2) 0.649(2) 0.13(2) Uani 1 1 d G U . . .
C17 C -0.147(11) 0.4057(17) 0.643(3) 0.15(4) Uani 1 1 d G U . . .
H17 H -0.217789 0.377383 0.655364 0.175 Uiso 1 1 calc R . . . .
C16 C 0.022(11) 0.4017(14) 0.616(3) 0.13(2) Uani 1 1 d DG U . . .
C19 C 0.084(7) 0.454(2) 0.605(2) 0.13(2) Uani 1 1 d G U . . .
F2 F 0.064(7) 0.230(2) 0.558(2) 0.15(2) Uani 1 1 d . . . . .
F1 F 0.334(6) 0.261(2) 0.541(2) 0.17(3) Uani 1 1 d . . . . .
F4 F 0.229(9) 0.205(3) 0.628(2) 0.20(3) Uani 1 1 d . . . . .
F3 F 0.413(10) 0.268(3) 0.623(2) 0.20(3) Uani 1 1 d . . . . .
F6 F 0.000(7) 0.279(2) 0.670(2) 0.16(2) Uani 1 1 d . . . . .
F5 F 0.235(9) 0.315(3) 0.686(2) 0.20(3) Uani 1 1 d . . . . .
C15 C 0.068(9) 0.3461(14) 0.611(3) 0.13(2) Uani 1 1 d D U . . .
C14 C 0.144(11) 0.305(4) 0.6397(15) 0.14(2) Uani 1 1 d G U . . .
C13 C 0.195(11) 0.262(2) 0.611(5) 0.14(2) Uani 1 1 d G U . . .
C12 C 0.151(14) 0.276(4) 0.565(3) 0.14(3) Uani 1 1 d G U . . .
C11 C 0.073(10) 0.328(5) 0.565(2) 0.13(2) Uani 1 1 d DG U . . .
O1 O 0.558(8) 0.525(2) 0.265(2) 0.14(2) Uani 1 1 d D U . . .
O3 O 1.414(11) 0.906(4) 0.247(4) 0.23(4) Uani 1 1 d D U . . .
O2 O 0.722(8) 0.494(3) 0.327(2) 0.15(2) Uani 1 1 d D U . . .
O4 O 1.680(10) 0.851(3) 0.268(2) 0.17(3) Uani 1 1 d D U . . .
C26 C 0.678(11) 0.536(3) 0.302(4) 0.12(2) Uani 1 1 d D U . . .
C9 C -0.181(7) 0.360(2) 0.5055(12) 0.115(16) Uani 1 1 d . U . . .
C8 C 0.005(10) 0.343(3) 0.5201(17) 0.116(17) Uani 1 1 d DG U . . .
C7 C 0.137(5) 0.355(3) 0.484(3) 0.14(3) Uani 1 1 d G U . . .
H7 H 0.269199 0.348369 0.484738 0.167 Uiso 1 1 calc R . . . .
C6 C 0.033(4) 0.379(2) 0.4476(17) 0.105(19) Uani 1 1 d G U . . .
S1 S -0.164(3) 0.3820(11) 0.4607(11) 0.136(12) Uani 1 1 d G U . . .
C27 C 0.803(10) 0.582(2) 0.297(2) 0.17(4) Uani 1 1 d D U . . .
C32 C 0.976(10) 0.589(3) 0.321(2) 0.15(2) Uani 1 1 d G U . . .
H32 H 1.021747 0.561989 0.340005 0.181 Uiso 1 1 calc R . . . .
C31 C 1.082(7) 0.635(3) 0.315(2) 0.17(4) Uani 1 1 d G U . . .
H31 H 1.197913 0.639610 0.330357 0.201 Uiso 1 1 calc R . . . .
C30 C 1.014(10) 0.675(2) 0.286(3) 0.15(2) Uani 1 1 d G U . . .
C29 C 0.840(11) 0.668(2) 0.262(2) 0.16(2) Uani 1 1 d G U . . .
H29 H 0.794649 0.694773 0.243051 0.189 Uiso 1 1 calc R . . . .
C28 C 0.735(8) 0.622(3) 0.268(2) 0.15(2) Uani 1 1 d G U . . .
H28 H 0.618479 0.617152 0.252698 0.185 Uiso 1 1 calc R . . . .
C37 C 1.472(19) 0.873(6) 0.268(5) 0.17(2) Uani 1 1 d . U . . .
C3 C 0.151(12) 0.390(3) 0.4050(19) 0.12(2) Uani 1 1 d . U . . .
C2 C 0.344(11) 0.380(3) 0.395(2) 0.17(2) Uani 1 1 d G U . . .
H2 H 0.422070 0.364007 0.417068 0.202 Uiso 1 1 calc R . . . .
C1 C 0.420(7) 0.396(3) 0.353(3) 0.17(2) Uani 1 1 d G U . . .
H1 H 0.549657 0.389392 0.346420 0.206 Uiso 1 1 calc R . . . .
N1 N 0.304(11) 0.420(2) 0.320(2) 0.15(3) Uani 1 1 d G U . . .
C5 C 0.110(10) 0.430(2) 0.330(2) 0.15(2) Uani 1 1 d G U . . .
H5 H 0.032139 0.446282 0.308303 0.180 Uiso 1 1 calc R . . . .
C4 C 0.034(7) 0.415(3) 0.372(3) 0.16(3) Uani 1 1 d G U . . .
H4 H -0.095452 0.420898 0.378951 0.194 Uiso 1 1 calc R . . . .
C20 C 0.243(11) 0.446(4) 0.580(4) 0.18(4) Uani 1 1 d . U . . .
H20A H 0.213143 0.448712 0.547893 0.269 Uiso 1 1 calc GR . . . .
H20B H 0.292641 0.410857 0.586427 0.269 Uiso 1 1 calc GR . . . .
H20C H 0.338674 0.471844 0.588152 0.269 Uiso 1 1 calc GR . . . .
C22 C -0.498(10) 0.441(2) 0.695(3) 0.14(4) Uani 1 1 d . U . . .
H22 H -0.478212 0.405159 0.689980 0.173 Uiso 1 1 calc R . . . .
C21 C -0.364(7) 0.478(3) 0.678(2) 0.12(3) Uani 1 1 d G U . . .
C25 C -0.393(7) 0.532(3) 0.686(2) 0.10(3) Uani 1 1 d G U . . .
H25 H -0.304018 0.556489 0.674572 0.116 Uiso 1 1 calc R . . . .
C24 C -0.556(9) 0.5494(19) 0.709(2) 0.11(2) Uani 1 1 d G U . . .
H24 H -0.575911 0.585580 0.713794 0.137 Uiso 1 1 calc R . . . .
N2 N -0.690(6) 0.513(3) 0.7254(18) 0.09(2) Uani 1 1 d G U . . .
C23 C -0.661(7) 0.459(2) 0.718(2) 0.11(2) Uani 1 1 d G U . . .
H23 H -0.750110 0.434250 0.729203 0.133 Uiso 1 1 calc R . . . .
C36 C 1.365(11) 0.814(3) 0.272(3) 0.168(19) Uani 1 1 d D U . . .
C35 C 1.167(12) 0.820(3) 0.266(3) 0.20(5) Uani 1 1 d G U . . .
H35 H 1.116723 0.852618 0.258236 0.235 Uiso 1 1 calc R . . . .
C34 C 1.046(7) 0.776(4) 0.271(3) 0.17(2) Uani 1 1 d G U . . .
H34 H 0.913517 0.779962 0.266465 0.205 Uiso 1 1 calc R . . . .
C33 C 1.121(12) 0.727(3) 0.282(3) 0.17(2) Uani 1 1 d G U . . .
C39 C 1.319(13) 0.721(3) 0.289(3) 0.17(2) Uani 1 1 d G U . . .
H39 H 1.369275 0.687601 0.296575 0.207 Uiso 1 1 calc R . . . .
C38 C 1.440(7) 0.764(4) 0.284(3) 0.16(2) Uani 1 1 d G U . . .
H38 H 1.572485 0.760256 0.288346 0.198 Uiso 1 1 calc R . . . .
C10 C -0.291(10) 0.353(3) 0.547(3) 0.120(19) Uani 1 1 d . U . . .
H10A H -0.229192 0.327205 0.566248 0.180 Uiso 1 1 calc GR . . . .
H10B H -0.418394 0.341346 0.539306 0.180 Uiso 1 1 calc GR . . . .
H10C H -0.297652 0.386479 0.562906 0.180 Uiso 1 1 calc GR . . . .

loop_
_atom_site_aniso_label
_atom_site_aniso_U_11
_atom_site_aniso_U_22
_atom_site_aniso_U_33
_atom_site_aniso_U_23
_atom_site_aniso_U_13
_atom_site_aniso_U_12
Zn01 0.118(10) 0.154(14) 0.173(15) 0.015(8) 0.004(9) 0.008(10)
S2 0.15(2) 0.12(2) 0.21(4) -0.018(18) 0.06(2) -0.011(18)
C18 0.12(3) 0.13(3) 0.13(3) 0.000(18) 0.006(18) 0.000(17)
C17 0.17(6) 0.13(3) 0.14(9) 0.03(5) 0.04(5) 0.00(4)
C16 0.13(2) 0.13(2) 0.13(2) 0.000(2) 0.000(2) 0.000(2)
C19 0.13(3) 0.13(2) 0.13(3) 0.003(18) 0.014(18) 0.002(16)
F2 0.12(4) 0.11(7) 0.22(8) -0.01(3) 0.02(4) 0.02(4)
F1 0.12(4) 0.12(7) 0.27(10) 0.00(4) 0.01(4) 0.02(4)
F4 0.21(6) 0.32(11) 0.07(8) 0.03(4) -0.05(4) 0.06(6)
F3 0.22(6) 0.24(10) 0.13(9) 0.00(4) -0.01(5) -0.05(6)
F6 0.17(5) 0.11(6) 0.21(8) 0.00(4) 0.05(5) -0.01(4)
F5 0.26(6) 0.15(7) 0.18(9) -0.01(4) -0.03(5) 0.00(6)
C15 0.13(2) 0.13(2) 0.13(2) 0.000(2) 0.000(2) 0.000(2)
C14 0.14(2) 0.14(2) 0.14(2) 0.000(2) 0.000(2) 0.000(2)
C13 0.14(3) 0.14(3) 0.14(3) 0.000(16) -0.001(18) 0.001(19)
C12 0.14(3) 0.14(3) 0.14(3) -0.001(17) -0.001(18) 0.001(19)
C11 0.09(5) 0.14(5) 0.15(3) -0.03(3) -0.02(5) -0.01(4)
O1 0.14(2) 0.14(2) 0.14(2) 0.000(2) 0.000(2) 0.000(2)
O3 0.22(7) 0.19(5) 0.27(9) 0.06(6) 0.03(7) 0.04(5)
O2 0.12(3) 0.16(3) 0.17(4) 0.02(3) -0.01(3) -0.01(3)
O4 0.17(3) 0.19(8) 0.15(9) 0.00(4) -0.01(4) 0.01(3)
C26 0.10(5) 0.15(5) 0.12(4) -0.01(4) 0.03(4) 0.02(3)
C9 0.114(17) 0.115(17) 0.115(17) 0.000(2) 0.000(2) 0.000(2)
C8 0.116(17) 0.116(17) 0.116(17) 0.000(2) 0.000(2) 0.000(2)
C7 0.09(3) 0.21(11) 0.12(5) 0.00(5) -0.01(3) -0.01(5)
C6 0.10(2) 0.11(3) 0.11(2) -0.005(18) 0.004(17) -0.004(18)
S1 0.093(16) 0.16(3) 0.15(3) 0.045(19) 0.028(15) 0.018(18)
C27 0.17(6) 0.16(5) 0.19(9) 0.01(5) -0.03(5) -0.02(3)
C32 0.15(3) 0.15(3) 0.15(3) 0.005(19) -0.003(18) -0.005(18)
C31 0.15(5) 0.16(5) 0.19(9) 0.01(5) -0.02(5) -0.01(4)
C30 0.15(3) 0.15(3) 0.15(3) -0.001(18) 0.004(18) 0.001(17)
C29 0.16(2) 0.16(2) 0.16(2) 0.000(2) 0.000(2) 0.000(2)
C28 0.15(2) 0.15(2) 0.15(2) 0.000(2) 0.000(2) 0.000(2)
C37 0.17(2) 0.17(2) 0.17(2) 0.000(2) 0.000(2) 0.000(2)
C3 0.16(4) 0.02(8) 0.18(5) -0.01(4) 0.00(3) -0.03(4)
C2 0.17(2) 0.17(2) 0.17(2) 0.000(2) 0.000(2) 0.000(2)
C1 0.17(2) 0.17(2) 0.17(2) 0.000(2) 0.000(2) 0.000(2)
N1 0.16(3) 0.08(7) 0.22(6) 0.03(5) 0.02(3) -0.01(4)
C5 0.15(2) 0.15(2) 0.15(2) 0.000(2) 0.000(2) 0.000(2)
C4 0.16(3) 0.16(3) 0.16(3) 0.004(18) 0.004(16) 0.001(19)
C20 0.13(5) 0.17(8) 0.24(11) -0.08(7) 0.05(6) -0.05(5)
C22 0.15(6) 0.10(5) 0.18(10) -0.01(6) 0.05(6) 0.01(4)
C21 0.13(6) 0.12(6) 0.12(10) 0.02(6) 0.01(5) 0.01(5)
C25 0.05(4) 0.12(5) 0.12(7) 0.01(5) -0.03(3) 0.00(4)
C24 0.11(2) 0.11(2) 0.11(2) 0.000(2) 0.000(2) 0.000(2)
N2 0.05(3) 0.11(3) 0.11(6) 0.01(3) -0.02(3) 0.02(2)
C23 0.11(2) 0.11(2) 0.11(2) 0.000(2) 0.000(2) 0.000(2)
C36 0.168(19) 0.168(19) 0.168(19) 0.000(2) 0.000(2) 0.000(2)
C35 0.17(3) 0.16(4) 0.26(15) -0.03(7) -0.04(6) 0.00(3)
C34 0.17(2) 0.17(2) 0.17(2) 0.000(2) 0.000(2) 0.000(2)
C33 0.16(2) 0.17(3) 0.17(3) -0.002(19) 0.003(19) 0.000(16)
C39 0.17(2) 0.17(2) 0.18(3) -0.003(19) 0.000(19) -0.001(15)
C38 0.16(2) 0.16(2) 0.16(2) 0.000(2) 0.000(2) 0.000(2)
C10 0.120(19) 0.120(19) 0.120(19) 0.000(4) 0.000(4) 0.000(4)

loop_
_atom_type_symbol
_atom_type_description
_atom_type_scat_dispersion_real
_atom_type_scat_dispersion_imag
_atom_type_scat_source
C C 0.0033 0.0016 'International Tables Vol C Tables 4.2.6.8 and 6.1.1.4'
H H 0.0000 0.0000 'International Tables Vol C Tables 4.2.6.8 and 6.1.1.4'
F F 0.0171 0.0103 'International Tables Vol C Tables 4.2.6.8 and 6.1.1.4'
N N 0.0061 0.0033 'International Tables Vol C Tables 4.2.6.8 and 6.1.1.4'
O O 0.0106 0.0060 'International Tables Vol C Tables 4.2.6.8 and 6.1.1.4'
S S 0.1246 0.1234 'International Tables Vol C Tables 4.2.6.8 and 6.1.1.4'
Zn Zn 0.2839 1.4301 'International Tables Vol C Tables 4.2.6.8 and 6.1.1.4'

loop_
_exptl_crystal_face_index_h
_exptl_crystal_face_index_k
_exptl_crystal_face_index_l
_exptl_crystal_face_perp_dist
0 18 35 0.0337
8 -18 14 0.1476
2 -31 18 0.1462
0 -18 -35 0.0323
-2 -11 2 0.0813
5 26 -12 0.1057
-8 18 -14 0.0857

loop_
_geom_angle_atom_site_label_1
_geom_angle_atom_site_label_2
_geom_angle_atom_site_label_3
_geom_angle
_geom_angle_site_symmetry_1
_geom_angle_site_symmetry_3
_geom_angle_publ_flag
O1 Zn01 C37 128(4) . 4_745 ?
O1 Zn01 N1 120(2) . . ?
O1 Zn01 N2 93(10) . 2_464 ?
O3 Zn01 O1 107(3) 4_745 . ?
O3 Zn01 C37 26(4) 4_745 4_745 ?
O3 Zn01 N1 94(4) 4_745 . ?
O3 Zn01 N2 139(10) 4_745 2_464 ?
N1 Zn01 C37 93(4) . 4_745 ?
N2 Zn01 C37 115(10) 2_464 4_745 ?
N2 Zn01 N1 107(10) 2_464 . ?
C18 S2 C19 108.0 . . ?
S2 C18 C17 108.0 . . ?
S2 C18 C21 131(5) . . ?
C17 C18 C21 121(5) . . ?
C18 C17 C16 108.00(9) . . ?
C17 C16 C15 108(6) . . ?
C19 C16 C17 108.0 . . ?
C19 C16 C15 144(6) . . ?
C16 C19 S2 108.0 . . ?
C20 C19 S2 149(7) . . ?
C20 C19 C16 103(7) . . ?
C14 C15 C16 137(9) . . ?
C11 C15 C16 114(9) . . ?
C11 C15 C14 108.0 . . ?
F6 C14 F5 80(4) . . ?
C15 C14 F6 115(6) . . ?
C15 C14 F5 123(9) . . ?
C13 C14 F6 100(7) . . ?
C13 C14 F5 123(9) . . ?
C13 C14 C15 108.0 . . ?
F4 C13 F3 82(5) . . ?
C14 C13 F4 124(10) . . ?
C14 C13 F3 92(7) . . ?
C12 C13 F4 125(10) . . ?
C12 C13 F3 113(6) . . ?
C12 C13 C14 108.0 . . ?
F2 C12 F1 96(6) . . ?
F2 C12 C13 91(10) . . ?
F2 C12 C11 129(9) . . ?
C13 C12 F1 101(9) . . ?
C13 C12 C11 108.0 . . ?
C11 C12 F1 124(8) . . ?
C15 C11 C12 108.0 . . ?
C15 C11 C8 140(10) . . ?
C12 C11 C8 112(10) . . ?
C26 O1 Zn01 121(5) . . ?
C37 O3 Zn01 111(10) . 4_755 ?
O1 C26 C27 117(7) . . ?
O2 C26 O1 114(7) . . ?
O2 C26 C27 123(7) . . ?
S1 C9 C8 108.00(6) . . ?
C10 C9 C8 102(5) . . ?
C10 C9 S1 149(5) . . ?
C9 C8 C11 130(7) . . ?
C9 C8 C7 108.0 . . ?
C7 C8 C11 120(6) . . ?
C8 C7 C6 108.0 . . ?
C7 C6 C3 115(5) . . ?
S1 C6 C7 108.0 . . ?
S1 C6 C3 137(5) . . ?
C9 S1 C6 108.0 . . ?
C32 C27 C26 125(5) . . ?
C32 C27 C28 120.00(6) . . ?
C28 C27 C26 115(5) . . ?
C31 C32 C27 120.0 . . ?
C32 C31 C30 120.00(7) . . ?
C31 C30 C33 120(7) . . ?
C29 C30 C31 120.00(6) . . ?
C29 C30 C33 120(7) . . ?
C30 C29 C28 120.0 . . ?
C29 C28 C27 120.00(6) . . ?
O3 C37 Zn01 43(8) . 4_755 ?
O3 C37 O4 127(10) . . ?
O3 C37 C36 123(10) . . ?
O4 C37 Zn01 90(5) . 4_755 ?
O4 C37 C36 96(8) . . ?
C36 C37 Zn01 163(9) . 4_755 ?
C2 C3 C6 131(7) . . ?
C2 C3 C4 120.0 . . ?
C4 C3 C6 109(7) . . ?
C1 C2 C3 120.0 . . ?
C2 C1 N1 120.00(6) . . ?
C1 N1 Zn01 122(5) . . ?
C1 N1 C5 120.0 . . ?
C5 N1 Zn01 117(5) . . ?
N1 C5 C4 120.0 . . ?
C5 C4 C3 120.00(6) . . ?
C21 C22 C23 120.0 . . ?
C22 C21 C18 121(6) . . ?
C22 C21 C25 120.0 . . ?
C25 C21 C18 118(6) . . ?
C24 C25 C21 120.00(7) . . ?
N2 C24 C25 120.0 . . ?
C24 N2 Zn01 115(4) . 2_465 ?
C23 N2 Zn01 125(4) . 2_465 ?
C23 N2 C24 120.00(6) . . ?
N2 C23 C22 120.00(9) . . ?
C35 C36 C37 110(8) . . ?
C35 C36 C38 120.00(7) . . ?
C38 C36 C37 130(9) . . ?
C34 C35 C36 120.0 . . ?
C35 C34 C33 120.00(7) . . ?
C34 C33 C30 127(8) . . ?
C34 C33 C39 120.00(10) . . ?
C39 C33 C30 113(8) . . ?
C38 C39 C33 120.0 . . ?
C39 C38 C36 120.00(7) . . ?

loop_
_geom_bond_atom_site_label_1
_geom_bond_atom_site_label_2
_geom_bond_distance
_geom_bond_site_symmetry_2
_geom_bond_publ_flag
Zn01 O1 2.02(6) . ?
Zn01 O3 1.72(11) 4_745 ?
Zn01 C37 2.35(12) 4_745 ?
Zn01 N1 2.08(5) . ?
Zn01 N2 2.0(3) 2_464 ?
S2 C18 1.4200 . ?
S2 C19 1.4200 . ?
C18 C17 1.4200 . ?
C18 C21 1.54(5) . ?
C17 C16 1.4200 . ?
C16 C19 1.4200 . ?
C16 C15 1.44(2) . ?
C19 C20 1.34(9) . ?
F2 C12 1.32(8) . ?
F1 C12 1.48(8) . ?
F4 C13 1.53(8) . ?
F3 C13 1.56(10) . ?
F6 C14 1.48(7) . ?
F5 C14 1.49(8) . ?
C15 C14 1.4200 . ?
C15 C11 1.4200 . ?
C14 C13 1.4200 . ?
C13 C12 1.4200 . ?
C12 C11 1.4200 . ?
C11 C8 1.43(2) . ?
O1 C26 1.39(11) . ?
O3 C37 1.11(12) . ?
O2 C26 1.31(9) . ?
O4 C37 1.54(12) . ?
C26 C27 1.45(2) . ?
C9 C8 1.4200 . ?
C9 S1 1.4200 . ?
C9 C10 1.43(8) . ?
C8 C7 1.4200 . ?
C7 C6 1.4200 . ?
C6 S1 1.4200 . ?
C6 C3 1.50(6) . ?
C27 C32 1.3900 . ?
C27 C28 1.3900 . ?
C32 C31 1.3900 . ?
C31 C30 1.3900 . ?
C30 C29 1.3900 . ?
C30 C33 1.50(7) . ?
C29 C28 1.3900 . ?
C37 C36 1.67(13) . ?
C3 C2 1.3900 . ?
C3 C4 1.3900 . ?
C2 C1 1.3900 . ?
C1 N1 1.3900 . ?
N1 C5 1.3900 . ?
C5 C4 1.3900 . ?
C22 C21 1.3900 . ?
C22 C23 1.3900 . ?
C21 C25 1.3900 . ?
C25 C24 1.3900 . ?
C24 N2 1.3900 . ?
N2 C23 1.3900 . ?
C36 C35 1.3900 . ?
C36 C38 1.3900 . ?
C35 C34 1.3900 . ?
C34 C33 1.3900 . ?
C33 C39 1.3900(11) . ?
C39 C38 1.3900 . ?

loop_
_exptl_oxdiff_crystal_face_indexfrac_h
_exptl_oxdiff_crystal_face_indexfrac_k
_exptl_oxdiff_crystal_face_indexfrac_l
_exptl_oxdiff_crystal_face_x
_exptl_oxdiff_crystal_face_y
_exptl_oxdiff_crystal_face_z
0.0074 17.5905 35.1148 -0.9644 0.2245 -0.0387
7.7424 -18.0002 13.7578 0.0063 0.0194 -0.9998
2.1294 -30.7184 18.3607 0.2198 0.6228 -0.7509
0.1438 -17.8258 -35.3813 0.9720 -0.2336 0.0251
-2.0787 -10.8054 2.2584 0.1830 0.3280 0.0029
5.4547 25.8953 -12.3420 -0.3182 -0.9137 0.0098
-7.8086 17.7002 -13.6186 -0.0025 -0.0087 1.0000
